data_2208345
loop_
_publ_author_name
'Shui-Bin Yang'
'Chun-Lin Ni'

_publ_section_title
;
 Bis[(4-bromobenzyl)triphenylphosphonium]
 bis(1,2-dicyanoethane-1,2-dithiolato-\k^2^<i>S</i>,<i>S</i>')nickel(II)
 monohydrate
;
_journal_coeditor_code HG6299
_journal_issue 3
_journal_name_full 'Acta Crystallographica Section E'
_journal_page_first m483
_journal_page_last m485
_journal_paper_doi 10.1107/S1600536806004478
_journal_volume 62
_journal_year 2006
_chemical_formula_iupac '(C25 H21 Br P)2 [Ni (C4 N2 S2)2] , H2 O'
_chemical_formula_moiety '2C25 H21 Br P + , C8 N4 Ni S4 2- , H2 O'
_chemical_formula_sum 'C58 H44 Br2 N4 Ni O P2 S4'
_chemical_formula_weight 1221.68
_chemical_name_systematic
;
Bis[(4-bromobenzyl)triphenylphosphonium]
bis(1,2-dicyanoethane-1,2-dithiolato-\k^2^S,S')nickel(II) monohydrate
;
_space_group_IT_number 2
_symmetry_cell_setting triclinic
_symmetry_space_group_name_Hall '-P 1'
_symmetry_space_group_name_H-M 'P -1'
_atom_sites_solution_hydrogens geom
_atom_sites_solution_primary direct
_atom_sites_solution_secondary difmap
_audit_creation_method SHELXL97
_cell_angle_alpha 82.251(10)
_cell_angle_beta 84.300(10)
_cell_angle_gamma 84.000(10)
_cell_formula_units_Z 1
_cell_length_a 10.896(2)
_cell_length_b 11.047(2)
_cell_length_c 11.753(2)
_cell_measurement_reflns_used 1337
_cell_measurement_temperature 293(2)
_cell_measurement_theta_max 21.79
_cell_measurement_theta_min 2.46
_cell_volume 1388.9(4)
_computing_cell_refinement SMART
_computing_data_collection 'SMART (Bruker, 2000)'
_computing_data_reduction 'SAINT (Bruker, 2000)'
_computing_molecular_graphics SHELXTL
_computing_publication_material SHELXTL
_computing_structure_refinement SHELXTL
_computing_structure_solution 'SHELXTL (Bruker, 2000)'
_diffrn_ambient_temperature 293(2)
_diffrn_measured_fraction_theta_full 0.991
_diffrn_measured_fraction_theta_max 0.991
_diffrn_measurement_device_type 'Bruker SMART CCD area-detector'
_diffrn_measurement_method '\f and \w'
_diffrn_radiation_monochromator graphite
_diffrn_radiation_source 'fine-focus sealed tube'
_diffrn_radiation_type MoK\a
_diffrn_radiation_wavelength 0.71073
_diffrn_reflns_av_R_equivalents 0.0152
_diffrn_reflns_av_sigmaI/netI 0.0200
_diffrn_reflns_limit_h_max 12
_diffrn_reflns_limit_h_min -12
_diffrn_reflns_limit_k_max 11
_diffrn_reflns_limit_k_min -13
_diffrn_reflns_limit_l_max 13
_diffrn_reflns_limit_l_min -13
_diffrn_reflns_number 6889
_diffrn_reflns_theta_full 25.00
_diffrn_reflns_theta_max 25.00
_diffrn_reflns_theta_min 1.87
_diffrn_standards_decay_% 0
_diffrn_standards_number 0
_exptl_absorpt_coefficient_mu 2.039
_exptl_absorpt_correction_T_max 0.66
_exptl_absorpt_correction_T_min 0.49
_exptl_absorpt_correction_type empirical
_exptl_absorpt_process_details '(SADABS; Bruker, 2000)'
_exptl_crystal_colour red
_exptl_crystal_density_diffrn 1.461
_exptl_crystal_density_method 'not measured'
_exptl_crystal_description block
_exptl_crystal_F_000 620
_exptl_crystal_size_max 0.4
_exptl_crystal_size_mid 0.3
_exptl_crystal_size_min 0.2
_refine_diff_density_max 0.513
_refine_diff_density_min -0.385
_refine_ls_extinction_method none
_refine_ls_goodness_of_fit_ref 1.023
_refine_ls_hydrogen_treatment constr
_refine_ls_matrix_type full
_refine_ls_number_parameters 332
_refine_ls_number_reflns 4782
_refine_ls_number_restraints 0
_refine_ls_restrained_S_all 1.023
_refine_ls_R_factor_all 0.0560
_refine_ls_R_factor_gt 0.0525
_refine_ls_shift/su_max 0.001
_refine_ls_shift/su_mean 0.000
_refine_ls_structure_factor_coef Fsqd
_refine_ls_weighting_details 'calc w = 1/[\s^2^(Fo^2^)+(0.09P)^2^+1.95P] where P=(Fo^2^+2Fc^2^)/3'
_refine_ls_weighting_scheme calc
_refine_ls_wR_factor_gt 0.1474
_refine_ls_wR_factor_ref 0.1487
_reflns_number_gt 4049
_reflns_number_total 4782
_reflns_threshold_expression I>2\s(I)
_cod_data_source_file hg6299.cif
_cod_data_source_block I
_cod_database_code 2208345
_cod_database_fobs_code 2208345

loop_
_symmetry_equiv_pos_as_xyz
'x, y, z'
'-x, -y, -z'

loop_
_atom_site_type_symbol
_atom_site_label
_atom_site_fract_x
_atom_site_fract_y
_atom_site_fract_z
_atom_site_U_iso_or_equiv
_atom_site_adp_type
_atom_site_calc_flag
_atom_site_refinement_flags
_atom_site_occupancy
Ni Ni1 0.5000 1.0000 0.5000 0.0449(2) Uani d S 1
N N1 0.1560(4) 1.2051(4) 0.1928(4) 0.0576(10) Uani d . 1
N N2 0.5737(4) 0.5604(4) 0.7797(4) 0.0562(10) Uani d . 1
S S1 0.33590(12) 1.00608(11) 0.40846(11) 0.0547(3) Uani d . 1
S S2 0.45402(11) 0.82477(11) 0.58898(11) 0.0540(3) Uani d . 1
P P1 0.64890(9) 0.70151(9) 0.19998(8) 0.0365(2) Uani d . 1
Br Br1 0.92124(5) 0.32971(4) 0.67751(4) 0.05731(18) Uani d . 1
C C1 0.2326(5) 1.1806(5) 0.2525(5) 0.0587(12) Uani d . 1
C C2 0.3338(4) 1.1463(4) 0.3244(4) 0.0476(10) Uani d . 1
C C3 0.5764(5) 0.6582(5) 0.7344(4) 0.0550(11) Uani d . 1
C C4 0.5765(4) 0.7786(4) 0.6741(4) 0.0467(10) Uani d . 1
C C5 0.5872(4) 0.6566(4) 0.3459(4) 0.0451(9) Uani d . 1
H H5A 0.5585 0.7304 0.3807 0.054 Uiso calc R 1
H H5B 0.5156 0.6121 0.3432 0.054 Uiso calc R 1
C C6 0.6744(4) 0.5788(4) 0.4231(3) 0.0401(9) Uani d . 1
C C7 0.6719(5) 0.4536(4) 0.4383(4) 0.0557(11) Uani d . 1
H H7 0.6189 0.4185 0.3976 0.067 Uiso calc R 1
C C8 0.7463(4) 0.3784(4) 0.5127(4) 0.0546(11) Uani d . 1
H H8 0.7428 0.2938 0.5229 0.066 Uiso calc R 1
C C9 0.8246(4) 0.4307(5) 0.5705(4) 0.0572(12) Uani d . 1
C C10 0.8320(5) 0.5559(5) 0.5550(4) 0.0587(12) Uani d . 1
H H10 0.8869 0.5906 0.5940 0.070 Uiso calc R 1
C C11 0.7564(4) 0.6290(4) 0.4805(4) 0.0492(10) Uani d . 1
H H11 0.7612 0.7134 0.4691 0.059 Uiso calc R 1
C C12 0.7226(4) 0.5718(3) 0.1367(3) 0.0371(8) Uani d . 1
C C13 0.6715(4) 0.5254(4) 0.0516(4) 0.0507(10) Uani d . 1
H H13 0.5981 0.5633 0.0241 0.061 Uiso calc R 1
C C14 0.7281(5) 0.4237(4) 0.0070(4) 0.0555(11) Uani d . 1
H H14 0.6931 0.3923 -0.0506 0.067 Uiso calc R 1
C C15 0.8343(5) 0.3692(4) 0.0465(5) 0.0587(12) Uani d . 1
H H15 0.8723 0.3002 0.0153 0.070 Uiso calc R 1
C C16 0.8878(5) 0.4121(4) 0.1311(4) 0.0555(11) Uani d . 1
H H16 0.9609 0.3725 0.1580 0.067 Uiso calc R 1
C C17 0.8318(4) 0.5160(4) 0.1768(4) 0.0533(11) Uani d . 1
H H17 0.8677 0.5475 0.2337 0.064 Uiso calc R 1
C C18 0.5241(3) 0.7762(3) 0.1211(3) 0.0343(8) Uani d . 1
C C19 0.5436(4) 0.8126(4) 0.0043(4) 0.0480(10) Uani d . 1
H H19 0.6211 0.7955 -0.0340 0.058 Uiso calc R 1
C C20 0.4490(5) 0.8741(4) -0.0557(4) 0.0537(11) Uani d . 1
H H20 0.4619 0.8967 -0.1348 0.064 Uiso calc R 1
C C21 0.3356(5) 0.9022(4) 0.0012(5) 0.0593(12) Uani d . 1
H H21 0.2720 0.9447 -0.0394 0.071 Uiso calc R 1
C C22 0.3156(4) 0.8684(5) 0.1164(5) 0.0585(12) Uani d . 1
H H22 0.2385 0.8881 0.1544 0.070 Uiso calc R 1
C C23 0.4086(4) 0.8052(4) 0.1769(4) 0.0505(10) Uani d . 1
H H23 0.3942 0.7817 0.2557 0.061 Uiso calc R 1
C C24 0.7618(3) 0.8095(3) 0.1991(3) 0.0331(8) Uani d . 1
C C25 0.8653(4) 0.8091(4) 0.1213(4) 0.0457(9) Uani d . 1
H H25 0.8791 0.7506 0.0703 0.055 Uiso calc R 1
C C26 0.9484(4) 0.8961(5) 0.1195(4) 0.0540(11) Uani d . 1
H H26 1.0182 0.8959 0.0671 0.065 Uiso calc R 1
C C27 0.9285(5) 0.9819(5) 0.1939(5) 0.0629(13) Uani d . 1
H H27 0.9850 1.0396 0.1931 0.075 Uiso calc R 1
C C28 0.8244(5) 0.9829(5) 0.2701(5) 0.0634(13) Uani d . 1
H H28 0.8103 1.0417 0.3207 0.076 Uiso calc R 1
C C29 0.7420(4) 0.8983(4) 0.2720(4) 0.0524(11) Uani d . 1
H H29 0.6714 0.9005 0.3233 0.063 Uiso calc R 1
O O1 0.0125(7) 0.0722(7) 0.4572(6) 0.0664(18) Uani d P 0.50
H H1B 0.0274 0.1470 0.4435 0.080 Uiso d PR 0.50
H H1A -0.0033 0.0532 0.5293 0.080 Uiso d PR 0.50

loop_
_atom_site_aniso_label
_atom_site_aniso_U_11
_atom_site_aniso_U_22
_atom_site_aniso_U_33
_atom_site_aniso_U_12
_atom_site_aniso_U_13
_atom_site_aniso_U_23
Ni1 0.0500(4) 0.0415(4) 0.0451(4) -0.0053(3) -0.0019(3) -0.0127(3)
N1 0.057(2) 0.047(2) 0.071(3) -0.0114(18) -0.011(2) -0.0068(19)
N2 0.057(2) 0.049(2) 0.064(2) -0.0114(18) -0.0086(19) -0.007(2)
S1 0.0565(7) 0.0458(6) 0.0643(7) -0.0104(5) -0.0108(5) -0.0070(5)
S2 0.0551(7) 0.0454(6) 0.0632(7) -0.0095(5) -0.0092(5) -0.0071(5)
P1 0.0354(5) 0.0367(5) 0.0367(5) 0.0000(4) -0.0029(4) -0.0045(4)
Br1 0.0582(3) 0.0499(3) 0.0653(3) -0.0101(2) -0.0125(2) -0.0035(2)
C1 0.057(3) 0.061(3) 0.058(3) -0.008(2) -0.004(2) -0.005(2)
C2 0.051(2) 0.054(3) 0.036(2) -0.001(2) 0.0011(18) -0.0096(18)
C3 0.055(3) 0.064(3) 0.047(2) -0.005(2) -0.004(2) -0.009(2)
C4 0.053(2) 0.042(2) 0.043(2) -0.0031(19) 0.0085(18) -0.0076(17)
C5 0.039(2) 0.050(2) 0.046(2) -0.0059(18) -0.0004(17) -0.0021(18)
C6 0.044(2) 0.042(2) 0.033(2) -0.0094(17) -0.0064(16) 0.0036(16)
C7 0.057(3) 0.048(3) 0.064(3) -0.011(2) -0.010(2) -0.008(2)
C8 0.055(3) 0.045(2) 0.066(3) -0.009(2) -0.014(2) -0.001(2)
C9 0.044(2) 0.071(3) 0.051(3) -0.005(2) -0.010(2) 0.014(2)
C10 0.051(3) 0.078(3) 0.050(3) -0.015(2) -0.012(2) -0.004(2)
C11 0.051(2) 0.052(2) 0.045(2) -0.013(2) -0.0043(19) -0.0009(19)
C12 0.0365(19) 0.0314(19) 0.044(2) 0.0013(15) -0.0051(16) -0.0090(16)
C13 0.054(3) 0.039(2) 0.059(3) 0.0054(19) -0.011(2) -0.0111(19)
C14 0.061(3) 0.044(2) 0.064(3) -0.007(2) -0.012(2) -0.011(2)
C15 0.060(3) 0.048(3) 0.070(3) -0.007(2) -0.009(2) -0.008(2)
C16 0.055(3) 0.045(2) 0.069(3) -0.009(2) -0.011(2) -0.010(2)
C17 0.050(3) 0.049(3) 0.062(3) 0.008(2) -0.011(2) -0.016(2)
C18 0.0277(17) 0.0313(18) 0.044(2) 0.0017(14) -0.0015(15) -0.0082(15)
C19 0.045(2) 0.046(2) 0.048(2) 0.0135(18) 0.0004(18) -0.0027(18)
C20 0.068(3) 0.045(2) 0.046(2) 0.007(2) -0.016(2) -0.0014(19)
C21 0.052(3) 0.048(3) 0.077(3) 0.007(2) -0.021(2) -0.001(2)
C22 0.034(2) 0.066(3) 0.069(3) 0.008(2) -0.001(2) -0.001(2)
C23 0.042(2) 0.055(3) 0.048(2) 0.0031(19) -0.0023(19) 0.008(2)
C24 0.0329(18) 0.0301(18) 0.0365(19) 0.0010(14) -0.0050(14) -0.0064(14)
C25 0.043(2) 0.043(2) 0.050(2) -0.0001(18) -0.0006(18) -0.0052(18)
C26 0.039(2) 0.058(3) 0.059(3) -0.006(2) 0.000(2) 0.008(2)
C27 0.059(3) 0.048(3) 0.082(4) -0.018(2) -0.014(3) 0.006(2)
C28 0.079(4) 0.048(3) 0.070(3) -0.016(2) -0.003(3) -0.027(2)
C29 0.050(2) 0.049(3) 0.057(3) -0.007(2) 0.002(2) -0.006(2)
O1 0.072(5) 0.061(4) 0.069(5) -0.016(4) -0.010(4) -0.010(3)

loop_
_atom_type_symbol
_atom_type_description
_atom_type_scat_dispersion_real
_atom_type_scat_dispersion_imag
_atom_type_scat_source
C C 0.0033 0.0016 'International Tables Vol C Tables 4.2.6.8 and 6.1.1.4'
H H 0.0000 0.0000 'International Tables Vol C Tables 4.2.6.8 and 6.1.1.4'
Ni Ni 0.3393 1.1124 'International Tables Vol C Tables 4.2.6.8 and 6.1.1.4'
N N 0.0061 0.0033 'International Tables Vol C Tables 4.2.6.8 and 6.1.1.4'
S S 0.1246 0.1234 'International Tables Vol C Tables 4.2.6.8 and 6.1.1.4'
P P 0.1023 0.0942 'International Tables Vol C Tables 4.2.6.8 and 6.1.1.4'
Br Br -0.2901 2.4595 'International Tables Vol C Tables 4.2.6.8 and 6.1.1.4'
O O 0.0106 0.0060 'International Tables Vol C Tables 4.2.6.8 and 6.1.1.4'

loop_
_geom_angle_atom_site_label_1
_geom_angle_atom_site_label_2
_geom_angle_atom_site_label_3
_geom_angle_site_symmetry_1
_geom_angle_site_symmetry_3
_geom_angle
_geom_angle_publ_flag
S2 Ni1 S2 2_676 . 180.0 ?
S2 Ni1 S1 2_676 2_676 88.07(5) ?
S2 Ni1 S1 . 2_676 91.93(5) ?
S2 Ni1 S1 2_676 . 91.93(5) yes
S2 Ni1 S1 . . 88.07(5) yes
S1 Ni1 S1 2_676 . 180.0 yes
C2 S1 Ni1 . . 103.35(16) yes
C4 S2 Ni1 . . 103.52(15) yes
C12 P1 C18 . . 111.88(18) yes
C12 P1 C24 . . 108.30(18) yes
C18 P1 C24 . . 108.17(17) yes
C12 P1 C5 . . 110.8(2) yes
C18 P1 C5 . . 107.89(18) yes
C24 P1 C5 . . 109.77(19) yes
N1 C1 C2 . . 177.1(6) ?
C4 C2 C1 2_676 . 121.3(4) ?
C4 C2 S1 2_676 . 121.1(4) ?
C1 C2 S1 . . 117.6(4) ?
N2 C3 C4 . . 177.4(5) ?
C2 C4 C3 2_676 . 124.4(5) ?
C2 C4 S2 2_676 . 120.0(4) ?
C3 C4 S2 . . 115.5(4) ?
C6 C5 P1 . . 116.2(3) ?
C6 C5 H5A . . 108.2 ?
P1 C5 H5A . . 108.2 ?
C6 C5 H5B . . 108.2 ?
P1 C5 H5B . . 108.2 ?
H5A C5 H5B . . 107.4 ?
C7 C6 C11 . . 118.5(4) ?
C7 C6 C5 . . 119.5(4) ?
C11 C6 C5 . . 122.0(4) ?
C6 C7 C8 . . 121.7(4) ?
C6 C7 H7 . . 119.2 ?
C8 C7 H7 . . 119.2 ?
C9 C8 C7 . . 118.6(4) ?
C9 C8 H8 . . 120.7 ?
C7 C8 H8 . . 120.7 ?
C8 C9 C10 . . 121.3(4) ?
C8 C9 Br1 . . 119.0(4) ?
C10 C9 Br1 . . 119.7(4) ?
C9 C10 C11 . . 118.9(5) ?
C9 C10 H10 . . 120.5 ?
C11 C10 H10 . . 120.5 ?
C6 C11 C10 . . 121.0(4) ?
C6 C11 H11 . . 119.5 ?
C10 C11 H11 . . 119.5 ?
C13 C12 C17 . . 119.8(4) ?
C13 C12 P1 . . 121.5(3) ?
C17 C12 P1 . . 118.7(3) ?
C14 C13 C12 . . 120.3(4) ?
C14 C13 H13 . . 119.8 ?
C12 C13 H13 . . 119.8 ?
C15 C14 C13 . . 119.8(5) ?
C15 C14 H14 . . 120.1 ?
C13 C14 H14 . . 120.1 ?
C14 C15 C16 . . 121.7(5) ?
C14 C15 H15 . . 119.1 ?
C16 C15 H15 . . 119.1 ?
C15 C16 C17 . . 119.1(5) ?
C15 C16 H16 . . 120.4 ?
C17 C16 H16 . . 120.4 ?
C12 C17 C16 . . 119.3(4) ?
C12 C17 H17 . . 120.4 ?
C16 C17 H17 . . 120.4 ?
C19 C18 C23 . . 118.9(4) ?
C19 C18 P1 . . 120.1(3) ?
C23 C18 P1 . . 120.9(3) ?
C20 C19 C18 . . 120.2(4) ?
C20 C19 H19 . . 119.9 ?
C18 C19 H19 . . 119.9 ?
C21 C20 C19 . . 119.9(4) ?
C21 C20 H20 . . 120.0 ?
C19 C20 H20 . . 120.0 ?
C22 C21 C20 . . 120.4(4) ?
C22 C21 H21 . . 119.8 ?
C20 C21 H21 . . 119.8 ?
C21 C22 C23 . . 120.2(4) ?
C21 C22 H22 . . 119.9 ?
C23 C22 H22 . . 119.9 ?
C22 C23 C18 . . 120.3(4) ?
C22 C23 H23 . . 119.8 ?
C18 C23 H23 . . 119.8 ?
C29 C24 C25 . . 119.1(4) ?
C29 C24 P1 . . 120.0(3) ?
C25 C24 P1 . . 120.8(3) ?
C24 C25 C26 . . 119.7(4) ?
C24 C25 H25 . . 120.2 ?
C26 C25 H25 . . 120.2 ?
C27 C26 C25 . . 120.4(4) ?
C27 C26 H26 . . 119.8 ?
C25 C26 H26 . . 119.8 ?
C26 C27 C28 . . 119.7(4) ?
C26 C27 H27 . . 120.2 ?
C28 C27 H27 . . 120.2 ?
C29 C28 C27 . . 120.3(5) ?
C29 C28 H28 . . 119.9 ?
C27 C28 H28 . . 119.9 ?
C28 C29 C24 . . 120.9(4) ?
C28 C29 H29 . . 119.6 ?
C24 C29 H29 . . 119.6 ?
O1 O1 H1B 2_556 . 157.1 ?
O1 O1 H1A 2_556 . 48.3 ?
H1B O1 H1A . . 109.5 ?

loop_
_geom_bond_atom_site_label_1
_geom_bond_atom_site_label_2
_geom_bond_site_symmetry_2
_geom_bond_distance
_geom_bond_publ_flag
Ni1 S2 2_676 2.1552(12) yes
Ni1 S2 . 2.1552(12) ?
Ni1 S1 2_676 2.1672(13) yes
Ni1 S1 . 2.1672(13) ?
N1 C1 . 1.131(6) yes
N2 C3 . 1.140(6) yes
S1 C2 . 1.720(5) yes
S2 C4 . 1.740(5) yes
P1 C12 . 1.783(4) yes
P1 C18 . 1.789(4) yes
P1 C24 . 1.799(4) yes
P1 C5 . 1.803(4) yes
Br1 C9 . 1.890(4) yes
C1 C2 . 1.445(7) ?
C2 C4 2_676 1.349(7) ?
C3 C4 . 1.420(7) ?
C4 C2 2_676 1.349(7) ?
C5 C6 . 1.501(6) ?
C5 H5A . 0.9700 ?
C5 H5B . 0.9700 ?
C6 C7 . 1.373(6) ?
C6 C11 . 1.373(6) ?
C7 C8 . 1.384(7) ?
C7 H7 . 0.9300 ?
C8 C9 . 1.359(7) ?
C8 H8 . 0.9300 ?
C9 C10 . 1.381(8) ?
C10 C11 . 1.382(7) ?
C10 H10 . 0.9300 ?
C11 H11 . 0.9300 ?
C12 C13 . 1.372(6) ?
C12 C17 . 1.378(6) ?
C13 C14 . 1.366(7) ?
C13 H13 . 0.9300 ?
C14 C15 . 1.343(7) ?
C14 H14 . 0.9300 ?
C15 C16 . 1.362(7) ?
C15 H15 . 0.9300 ?
C16 C17 . 1.390(7) ?
C16 H16 . 0.9300 ?
C17 H17 . 0.9300 ?
C18 C19 . 1.379(6) ?
C18 C23 . 1.387(5) ?
C19 C20 . 1.375(6) ?
C19 H19 . 0.9300 ?
C20 C21 . 1.373(7) ?
C20 H20 . 0.9300 ?
C21 C22 . 1.357(7) ?
C21 H21 . 0.9300 ?
C22 C23 . 1.371(6) ?
C22 H22 . 0.9300 ?
C23 H23 . 0.9300 ?
C24 C29 . 1.373(6) ?
C24 C25 . 1.380(6) ?
C25 C26 . 1.385(6) ?
C25 H25 . 0.9300 ?
C26 C27 . 1.362(8) ?
C26 H26 . 0.9300 ?
C27 C28 . 1.374(8) ?
C27 H27 . 0.9300 ?
C28 C29 . 1.359(7) ?
C28 H28 . 0.9300 ?
C29 H29 . 0.9300 ?
O1 O1 2_556 1.798(15) ?
O1 H1B . 0.8500 ?
O1 H1A . 0.8500 ?
